data_4326580
loop_
_publ_author_name
'Jibin Sun'
'Sarah E. Shaner'
'Marya K. Jones'
'Daniel C. O'Hanlon'
'Jeffrey S. Mugridge'
'Michael D. Hopkins'

_publ_section_title
;
 Correction to Synthesis, Structures, Bonding, and Redox Chemistry of
 Ditungsten Butadiyne Complexes with W\\tbC-C\\tbW Backbones
;
_journal_name_full 'Inorganic Chemistry'
_journal_page_first 10516
_journal_page_last 10516
_journal_paper_doi 10.1021/ic201710s
_journal_volume 50
_journal_year 2011
_chemical_formula_sum 'C28.5 H69.25 Cl8 P8 W2'
_chemical_formula_weight 1311.15
_chemical_name_systematic
; 
 ? 
;
_space_group_IT_number 19
_symmetry_space_group_name_Hall 'P 2ac 2ab'
_symmetry_space_group_name_H-M 'P 21 21 21'
_atom_sites_solution_hydrogens geom
_atom_sites_solution_primary direct
_atom_sites_solution_secondary difmap
_audit_creation_method SHELXL-97
_cell_angle_alpha 90.00
_cell_angle_beta 90.00
_cell_angle_gamma 90.00
_cell_formula_units_Z 4
_cell_length_a 15.733(3)
_cell_length_b 16.348(3)
_cell_length_c 19.759(4)
_cell_measurement_reflns_used 1024
_cell_measurement_temperature 100(2)
_cell_measurement_theta_max 25.03
_cell_measurement_theta_min 1.62
_cell_volume 5082.1(17)
_computing_structure_refinement 'SHELXL-97 (Sheldrick, 1997)'
_computing_structure_solution 'SHELXS-97 (Sheldrick, 1990)'
_diffrn_ambient_temperature 100(2)
_diffrn_measured_fraction_theta_full 1.000
_diffrn_measured_fraction_theta_max 1.000
_diffrn_radiation_monochromator graphite
_diffrn_radiation_source 'fine-focus sealed tube'
_diffrn_radiation_type MoK\a
_diffrn_radiation_wavelength 0.71073
_diffrn_reflns_av_R_equivalents 0.0460
_diffrn_reflns_av_sigmaI/netI 0.0405
_diffrn_reflns_limit_h_max 18
_diffrn_reflns_limit_h_min -18
_diffrn_reflns_limit_k_max 19
_diffrn_reflns_limit_k_min -19
_diffrn_reflns_limit_l_max 23
_diffrn_reflns_limit_l_min -23
_diffrn_reflns_number 49429
_diffrn_reflns_theta_full 25.03
_diffrn_reflns_theta_max 25.03
_diffrn_reflns_theta_min 1.62
_exptl_absorpt_coefficient_mu 5.216
_exptl_absorpt_correction_T_max 0.7805
_exptl_absorpt_correction_T_min 0.2625
_exptl_absorpt_correction_type multi-scan
_exptl_absorpt_process_details
;
absorption corrections were made based on correspondance of
equivalent intensities using program SADABS (G. Sheldrick, Bruker 
Analytical X-ray Systems, Madison, WI)
;
_exptl_crystal_density_diffrn 1.714
_exptl_crystal_F_000 2579
_exptl_crystal_size_max 0.35
_exptl_crystal_size_mid 0.30
_exptl_crystal_size_min 0.05
_refine_diff_density_max 1.845
_refine_diff_density_min -0.865
_refine_diff_density_rms 0.138
_refine_ls_abs_structure_details 'Flack H D (1983), Acta Cryst. A39, 876-881'
_refine_ls_abs_structure_Flack 0.017(7)
_refine_ls_extinction_method none
_refine_ls_goodness_of_fit_ref 1.016
_refine_ls_hydrogen_treatment constr
_refine_ls_matrix_type full
_refine_ls_number_parameters 436
_refine_ls_number_reflns 8972
_refine_ls_number_restraints 0
_refine_ls_restrained_S_all 1.016
_refine_ls_R_factor_all 0.0404
_refine_ls_R_factor_gt 0.0376
_refine_ls_shift/su_max 1.017
_refine_ls_shift/su_mean 0.096
_refine_ls_structure_factor_coef Fsqd
_refine_ls_weighting_details 'calc w=1/[\s^2^(Fo^2^)+(0.0488P)^2^+0.6378P] where P=(Fo^2^+2Fc^2^)/3'
_refine_ls_weighting_scheme calc
_refine_ls_wR_factor_gt 0.0862
_refine_ls_wR_factor_ref 0.0878
_reflns_number_gt 8496
_reflns_number_total 8972
_reflns_threshold_expression >2sigma(I)
_cod_data_source_file ic201710s_si_001_1.cif
_cod_data_source_block Cl(dmpe)2WCCW(dmpe)2Cl+3CH2Cl2
_cod_original_cell_volume 5082.2(16)
_cod_original_formula_sum 'C28.50 H69.25 Cl8 P8 W2'
_cod_database_code 4326580

loop_
_symmetry_equiv_pos_as_xyz
'x, y, z'
'-x+1/2, -y, z+1/2'
'-x, y+1/2, -z+1/2'
'x+1/2, -y+1/2, -z'

loop_
_atom_site_label
_atom_site_type_symbol
_atom_site_fract_x
_atom_site_fract_y
_atom_site_fract_z
_atom_site_U_iso_or_equiv
_atom_site_adp_type
_atom_site_occupancy
_atom_site_symmetry_multiplicity
_atom_site_calc_flag
_atom_site_refinement_flags
C1 C 0.9463(5) 1.2042(5) 0.9082(4) 0.042(2) Uani 1 1 d .
H1A H 0.9638 1.2588 0.9233 0.063 Uiso 1 1 calc R
H1B H 0.9033 1.1826 0.9393 0.063 Uiso 1 1 calc R
H1C H 0.9223 1.2079 0.8625 0.063 Uiso 1 1 calc R
C2 C 1.1157(6) 1.2039(5) 0.8683(5) 0.049(2) Uani 1 1 d .
H2A H 1.0982 1.2171 0.8219 0.073 Uiso 1 1 calc R
H2B H 1.1706 1.1756 0.8673 0.073 Uiso 1 1 calc R
H2C H 1.1210 1.2545 0.8946 0.073 Uiso 1 1 calc R
C3 C 1.0697(6) 1.1404(5) 0.9969(4) 0.049(2) Uani 1 1 d .
H3A H 1.1316 1.1304 1.0000 0.059 Uiso 1 1 calc R
H3B H 1.0577 1.1951 1.0162 0.059 Uiso 1 1 calc R
C4 C 1.0224(6) 1.0756(5) 1.0370(4) 0.043(2) Uani 1 1 d .
H4A H 0.9616 1.0908 1.0409 0.052 Uiso 1 1 calc R
H4B H 1.0465 1.0715 1.0831 0.052 Uiso 1 1 calc R
C5 C 1.1350(5) 0.9390(5) 1.0266(4) 0.0348(19) Uani 1 1 d .
H5A H 1.1315 0.9349 1.0760 0.052 Uiso 1 1 calc R
H5B H 1.1800 0.9777 1.0142 0.052 Uiso 1 1 calc R
H5C H 1.1479 0.8851 1.0074 0.052 Uiso 1 1 calc R
C6 C 0.9601(6) 0.9112(6) 1.0393(5) 0.056(3) Uani 1 1 d .
H6A H 0.9651 0.8547 1.0232 0.084 Uiso 1 1 calc R
H6B H 0.9017 0.9304 1.0324 0.084 Uiso 1 1 calc R
H6C H 0.9740 0.9134 1.0876 0.084 Uiso 1 1 calc R
C7 C 1.1205(6) 0.7908(6) 0.8713(6) 0.057(3) Uani 1 1 d .
H7A H 1.1104 0.7798 0.9194 0.085 Uiso 1 1 calc R
H7B H 1.1747 0.8195 0.8660 0.085 Uiso 1 1 calc R
H7C H 1.1224 0.7389 0.8465 0.085 Uiso 1 1 calc R
C8 C 0.9449(6) 0.7880(6) 0.8422(6) 0.072(4) Uani 1 1 d .
H8A H 0.8940 0.8170 0.8267 0.108 Uiso 1 1 calc R
H8B H 0.9368 0.7701 0.8891 0.108 Uiso 1 1 calc R
H8C H 0.9549 0.7403 0.8133 0.108 Uiso 1 1 calc R
C9 C 1.0623(9) 0.8477(6) 0.7472(5) 0.079(4) Uani 1 1 d .
H9A H 1.1248 0.8511 0.7424 0.095 Uiso 1 1 calc R
H9B H 1.0438 0.7939 0.7294 0.095 Uiso 1 1 calc R
C10 C 1.0236(9) 0.9113(6) 0.7081(5) 0.076(4) Uani 1 1 d .
H10A H 0.9634 0.8968 0.6998 0.091 Uiso 1 1 calc R
H10B H 1.0525 0.9145 0.6637 0.091 Uiso 1 1 calc R
C11 C 1.1206(6) 1.0576(7) 0.7093(5) 0.060(3) Uani 1 1 d .
H11A H 1.1121 1.0597 0.6602 0.090 Uiso 1 1 calc R
H11B H 1.1706 1.0240 0.7195 0.090 Uiso 1 1 calc R
H11C H 1.1294 1.1131 0.7267 0.090 Uiso 1 1 calc R
C12 C 0.9411(6) 1.0656(6) 0.7036(4) 0.045(2) Uani 1 1 d .
H12A H 0.9472 1.1249 0.7092 0.068 Uiso 1 1 calc R
H12B H 0.8863 1.0480 0.7221 0.068 Uiso 1 1 calc R
H12C H 0.9438 1.0518 0.6554 0.068 Uiso 1 1 calc R
C13 C 0.8999(4) 0.9961(4) 0.8690(3) 0.0267(15) Uani 1 1 d .
C14 C 0.8105(4) 0.9929(4) 0.8644(3) 0.0258(14) Uani 1 1 d .
C15 C 0.7611(7) 1.1849(8) 0.7801(9) 0.112(6) Uani 1 1 d .
H15A H 0.7392 1.2362 0.7613 0.168 Uiso 1 1 calc R
H15B H 0.7940 1.1560 0.7455 0.168 Uiso 1 1 calc R
H15C H 0.7977 1.1968 0.8190 0.168 Uiso 1 1 calc R
C16 C 0.5850(8) 1.1599(11) 0.7715(13) 0.231(15) Uani 1 1 d .
H16A H 0.5798 1.2184 0.7818 0.346 Uiso 1 1 calc R
H16B H 0.5360 1.1306 0.7903 0.346 Uiso 1 1 calc R
H16C H 0.5867 1.1522 0.7224 0.346 Uiso 1 1 calc R
C17 C 0.6460(12) 1.2004(10) 0.8777(9) 0.044(4) Uiso 0.48 1 d P
H17A H 0.6592 1.2566 0.8625 0.053 Uiso 0.48 1 calc PR
H17B H 0.5843 1.1972 0.8870 0.053 Uiso 0.48 1 calc PR
C18 C 0.6950(14) 1.1821(12) 0.9422(11) 0.072(6) Uiso 0.54 1 d P
H18A H 0.6727 1.2169 0.9792 0.086 Uiso 0.54 1 calc PR
H18B H 0.7556 1.1962 0.9353 0.086 Uiso 0.54 1 calc PR
C19 C 0.5903(7) 1.0814(8) 1.0149(5) 0.075(4) Uani 1 1 d .
H19A H 0.6029 1.1131 1.0558 0.112 Uiso 1 1 calc R
H19B H 0.5650 1.0288 1.0277 0.112 Uiso 1 1 calc R
H19C H 0.5503 1.1118 0.9864 0.112 Uiso 1 1 calc R
C20 C 0.7729(8) 1.0844(14) 1.0166(7) 0.178(11) Uani 1 1 d .
H20A H 0.7770 1.1435 1.0242 0.267 Uiso 1 1 calc R
H20B H 0.8238 1.0654 0.9928 0.267 Uiso 1 1 calc R
H20C H 0.7684 1.0563 1.0602 0.267 Uiso 1 1 calc R
C21 C 0.7046(15) 0.9722(13) 1.0432(11) 0.040(5) Uiso 0.36 1 d P
H21A H 0.7662 0.9614 1.0479 0.048 Uiso 0.36 1 calc PR
H21B H 0.6835 0.9922 1.0874 0.048 Uiso 0.36 1 calc PR
C22 C 0.6623(19) 0.8981(16) 1.0266(14) 0.049(7) Uiso 0.33 1 d P
H22A H 0.6005 0.9050 1.0345 0.059 Uiso 0.33 1 calc PR
H22B H 0.6828 0.8541 1.0569 0.059 Uiso 0.33 1 calc PR
C23 C 0.7599(8) 0.8176(11) 0.9685(10) 0.169(10) Uani 1 1 d .
H23A H 0.7645 0.8465 1.0119 0.254 Uiso 1 1 calc R
H23B H 0.8143 0.8207 0.9445 0.254 Uiso 1 1 calc R
H23C H 0.7453 0.7602 0.9768 0.254 Uiso 1 1 calc R
C24 C 0.5877(8) 0.8156(10) 0.9413(10) 0.179(11) Uani 1 1 d .
H24A H 0.5881 0.7996 0.9891 0.269 Uiso 1 1 calc R
H24B H 0.5797 0.7670 0.9130 0.269 Uiso 1 1 calc R
H24C H 0.5410 0.8542 0.9332 0.269 Uiso 1 1 calc R
C25 C 0.6896(11) 0.7726(9) 0.8513(8) 0.042(4) Uiso 0.53 1 d P
H25A H 0.7497 0.7627 0.8386 0.050 Uiso 0.53 1 calc PR
H25B H 0.6660 0.7212 0.8700 0.050 Uiso 0.53 1 calc PR
C26 C 0.6377(11) 0.7992(10) 0.7876(8) 0.039(4) Uiso 0.49 1 d P
H26A H 0.5762 0.7983 0.7981 0.047 Uiso 0.49 1 calc PR
H26B H 0.6483 0.7604 0.7501 0.047 Uiso 0.49 1 calc PR
C27 C 0.7636(5) 0.8820(6) 0.7124(5) 0.052(3) Uani 1 1 d .
H27A H 0.7455 0.8502 0.6729 0.078 Uiso 1 1 calc R
H27B H 0.7999 0.8482 0.7414 0.078 Uiso 1 1 calc R
H27C H 0.7955 0.9302 0.6973 0.078 Uiso 1 1 calc R
C28 C 0.5929(10) 0.8959(17) 0.7151(11) 0.29(2) Uani 1 1 d .
H28A H 0.6046 0.9103 0.6679 0.435 Uiso 1 1 calc R
H28B H 0.5449 0.9284 0.7317 0.435 Uiso 1 1 calc R
H28C H 0.5789 0.8376 0.7181 0.435 Uiso 1 1 calc R
C29 C 0.6388(17) 1.0033(17) 0.6966(14) 0.092(8) Uiso 0.44 1 d P
H29A H 0.6483 0.9835 0.6499 0.110 Uiso 0.44 1 calc PR
H29B H 0.5768 1.0113 0.7019 0.110 Uiso 0.44 1 calc PR
C30 C 0.6790(19) 1.0847(18) 0.7020(15) 0.083(9) Uiso 0.44 1 d P
H30A H 0.6481 1.1245 0.6734 0.099 Uiso 0.44 1 calc PR
H30B H 0.7386 1.0819 0.6861 0.099 Uiso 0.44 1 calc PR
C31 C 0.3599(7) 0.8877(5) 0.9382(5) 0.054(3) Uani 1 1 d .
H31A H 0.4027 0.9259 0.9196 0.065 Uiso 1 1 calc R
H31B H 0.3036 0.9143 0.9345 0.065 Uiso 1 1 calc R
C32 C 0.8546(9) 0.3805(6) 0.0696(6) 0.074(3) Uani 1 1 d .
H32A H 0.9030 0.4154 0.0835 0.089 Uiso 1 1 calc R
H32B H 0.8042 0.3983 0.0957 0.089 Uiso 1 1 calc R
C33 C 0.3494(6) 0.9745(7) 0.7529(5) 0.071(3) Uani 1 1 d .
H33A H 0.4022 0.9542 0.7745 0.085 Uiso 1 1 calc R
H33B H 0.3036 0.9724 0.7872 0.085 Uiso 1 1 calc R
Cl1 Cl 1.18276(10) 0.99860(12) 0.86887(8) 0.0331(4) Uani 1 1 d .
Cl2 Cl 0.52884(11) 0.99224(12) 0.86453(9) 0.0377(4) Uani 1 1 d .
Cl3 Cl 0.35947(19) 0.79701(18) 0.88818(15) 0.0683(8) Uani 1 1 d .
Cl4 Cl 0.3820(2) 0.8711(2) 1.02264(15) 0.0906(11) Uani 1 1 d .
Cl5 Cl 0.8773(2) 0.28034(19) 0.09027(16) 0.0763(9) Uani 1 1 d .
Cl6 Cl 0.8348(2) 0.3959(2) -0.01689(19) 0.0864(10) Uani 1 1 d .
Cl7 Cl 0.3246(2) 0.9137(2) 0.69028(17) 0.0808(9) Uani 1 1 d .
Cl8 Cl 0.3655(2) 1.0814(2) 0.72743(17) 0.0895(10) Uani 1 1 d .
P1 P 1.03628(14) 1.13776(13) 0.90736(11) 0.0327(5) Uani 1 1 d .
P2 P 1.03251(13) 0.97562(12) 0.99281(10) 0.0314(5) Uani 1 1 d .
P3 P 1.03400(13) 0.85460(13) 0.83782(11) 0.0336(5) Uani 1 1 d .
P4 P 1.02785(14) 1.01323(14) 0.74891(9) 0.0391(5) Uani 1 1 d .
P5 P 0.67536(15) 1.12303(16) 0.80632(13) 0.0470(6) Uani 1 1 d .
P6 P 0.68575(17) 1.06388(19) 0.96930(14) 0.0616(8) Uani 1 1 d .
P7 P 0.68316(18) 0.86162(16) 0.92103(16) 0.0612(8) Uani 1 1 d .
P8 P 0.67258(17) 0.9139(2) 0.75882(14) 0.0627(8) Uani 1 1 d .
W1 W 1.017362(17) 0.996364(19) 0.870986(12) 0.02561(8) Uani 1 1 d .
W2 W 0.693697(17) 0.991293(19) 0.862967(14) 0.02815(9) Uani 1 1 d .

loop_
_atom_site_aniso_label
_atom_site_aniso_U_11
_atom_site_aniso_U_22
_atom_site_aniso_U_33
_atom_site_aniso_U_23
_atom_site_aniso_U_13
_atom_site_aniso_U_12
C1 0.035(5) 0.050(5) 0.041(5) -0.002(4) 0.004(4) 0.008(4)
C2 0.048(6) 0.035(4) 0.062(6) 0.002(5) 0.001(6) -0.014(4)
C3 0.072(7) 0.038(5) 0.038(5) -0.013(4) -0.018(5) 0.009(5)
C4 0.061(6) 0.047(5) 0.022(4) -0.015(4) 0.000(4) 0.005(5)
C5 0.026(4) 0.044(5) 0.035(4) 0.000(4) 0.003(3) 0.002(4)
C6 0.049(6) 0.063(7) 0.055(6) 0.007(5) 0.014(5) 0.003(5)
C7 0.048(6) 0.049(5) 0.073(7) -0.021(6) -0.011(6) 0.014(4)
C8 0.047(6) 0.047(6) 0.121(11) -0.008(6) 0.006(6) -0.013(5)
C9 0.143(12) 0.051(7) 0.045(6) -0.019(5) -0.021(7) 0.009(7)
C10 0.139(11) 0.042(6) 0.046(6) -0.022(5) 0.008(7) 0.012(7)
C11 0.051(6) 0.092(8) 0.037(5) 0.035(5) 0.010(4) 0.012(5)
C12 0.040(5) 0.052(6) 0.043(5) 0.008(4) -0.008(4) -0.008(4)
C13 0.022(3) 0.030(4) 0.029(3) -0.016(5) 0.006(3) 0.010(3)
C14 0.029(4) 0.023(3) 0.025(3) -0.013(4) 0.004(3) 0.004(4)
C15 0.038(7) 0.080(9) 0.218(17) 0.076(10) 0.014(9) -0.010(6)
C16 0.023(7) 0.159(16) 0.51(4) 0.22(2) -0.034(14) -0.009(8)
C19 0.061(7) 0.105(10) 0.059(7) -0.030(6) 0.019(6) -0.030(7)
C20 0.050(8) 0.41(3) 0.078(10) -0.119(14) 0.006(7) -0.056(13)
C23 0.050(8) 0.181(18) 0.28(2) 0.142(17) -0.082(11) -0.047(10)
C24 0.059(9) 0.166(16) 0.31(3) 0.193(18) -0.011(12) -0.016(10)
C27 0.036(5) 0.067(7) 0.051(6) -0.019(5) 0.004(4) 0.012(5)
C28 0.070(11) 0.54(5) 0.26(2) -0.35(3) -0.052(14) 0.071(19)
C31 0.037(6) 0.052(5) 0.073(7) 0.026(5) -0.001(5) -0.003(5)
C32 0.065(8) 0.061(7) 0.096(9) -0.023(6) 0.016(7) -0.006(7)
C33 0.034(5) 0.101(9) 0.078(7) 0.043(6) 0.015(5) 0.023(6)
Cl1 0.0250(8) 0.0409(10) 0.0336(8) 0.0003(14) 0.0007(7) 0.0022(9)
Cl2 0.0249(8) 0.0413(10) 0.0470(10) 0.0040(14) 0.0017(8) 0.0025(9)
Cl3 0.0553(16) 0.0834(18) 0.0663(18) -0.0131(14) -0.0075(14) 0.0015(15)
Cl4 0.124(3) 0.097(2) 0.0510(17) -0.0025(16) -0.0054(18) -0.019(2)
Cl5 0.079(2) 0.0738(19) 0.076(2) 0.0020(15) 0.0112(16) -0.0017(16)
Cl6 0.068(2) 0.080(2) 0.112(3) 0.0192(19) 0.0297(19) 0.0212(16)
Cl7 0.076(2) 0.089(2) 0.077(2) -0.0072(17) 0.0219(17) 0.0041(17)
Cl8 0.086(2) 0.106(2) 0.077(2) -0.0234(18) -0.0013(18) -0.024(2)
P1 0.0315(12) 0.0335(11) 0.0331(11) -0.0016(9) 0.0031(9) 0.0011(9)
P2 0.0297(10) 0.0342(12) 0.0301(10) 0.0010(8) 0.0042(8) 0.0013(9)
P3 0.0293(11) 0.0339(11) 0.0377(11) -0.0073(9) 0.0012(9) -0.0012(9)
P4 0.0463(12) 0.0437(13) 0.0274(9) -0.0024(10) 0.0000(9) 0.0106(12)
P5 0.0336(13) 0.0521(14) 0.0553(15) 0.0207(12) 0.0010(11) -0.0049(11)
P6 0.0348(14) 0.089(2) 0.0606(17) -0.0372(15) -0.0077(12) 0.0111(14)
P7 0.0467(16) 0.0494(15) 0.088(2) 0.0271(15) -0.0186(14) -0.0016(12)
P8 0.0363(15) 0.103(2) 0.0488(16) -0.0307(16) -0.0006(12) 0.0038(14)
W1 0.02387(15) 0.02896(16) 0.02399(14) -0.00192(17) 0.00112(10) 0.00136(14)
W2 0.02408(15) 0.03138(16) 0.02898(15) -0.00096(17) -0.00058(11) 0.00025(14)

loop_
_atom_type_symbol
_atom_type_description
_atom_type_scat_dispersion_real
_atom_type_scat_dispersion_imag
_atom_type_scat_source
C C 0.0033 0.0016 'International Tables Vol C Tables 4.2.6.8 and 6.1.1.4'
H H 0.0000 0.0000 'International Tables Vol C Tables 4.2.6.8 and 6.1.1.4'
P P 0.1023 0.0942 'International Tables Vol C Tables 4.2.6.8 and 6.1.1.4'
Cl Cl 0.1484 0.1585 'International Tables Vol C Tables 4.2.6.8 and 6.1.1.4'
W W -0.8490 6.8722 'International Tables Vol C Tables 4.2.6.8 and 6.1.1.4'

loop_
_geom_angle_atom_site_label_1
_geom_angle_atom_site_label_2
_geom_angle_atom_site_label_3
_geom_angle
C4 C3 P1 110.1(6)
C3 C4 P2 109.0(6)
C10 C9 P3 112.1(8)
C9 C10 P4 113.8(8)
C14 C13 W1 176.8(5)
C13 C14 W2 176.9(5)
C18 C17 P5 111.1(13)
C17 C18 P6 112.1(14)
C22 C21 P6 112.3(17)
C21 C22 P7 112.4(18)
C26 C25 P7 108.9(10)
C25 C26 P8 109.9(11)
C30 C29 P8 120(2)
C29 C30 P5 109(2)
Cl4 C31 Cl3 114.0(5)
Cl5 C32 Cl6 113.7(6)
Cl7 C33 Cl8 113.8(6)
C1 P1 C2 100.8(4)
C1 P1 C3 101.7(4)
C2 P1 C3 101.4(5)
C1 P1 W1 118.9(3)
C2 P1 W1 121.4(3)
C3 P1 W1 109.8(3)
C6 P2 C5 100.3(4)
C6 P2 C4 102.7(4)
C5 P2 C4 101.0(4)
C6 P2 W1 121.4(3)
C5 P2 W1 119.1(3)
C4 P2 W1 109.4(3)
C8 P3 C7 102.6(5)
C8 P3 C9 101.5(6)
C7 P3 C9 97.8(5)
C8 P3 W1 119.2(4)
C7 P3 W1 121.7(3)
C9 P3 W1 110.3(3)
C11 P4 C12 101.6(4)
C11 P4 C10 101.6(5)
C12 P4 C10 100.4(5)
C11 P4 W1 122.0(3)
C12 P4 W1 118.9(3)
C10 P4 W1 109.1(4)
C16 P5 C15 108.6(6)
C16 P5 C17 82.2(11)
C15 P5 C17 91.2(8)
C16 P5 C30 74.8(12)
C15 P5 C30 82.3(10)
C17 P5 C30 152.5(10)
C16 P5 W2 126.9(5)
C15 P5 W2 123.3(4)
C17 P5 W2 105.5(5)
C30 P5 W2 100.3(8)
C20 P6 C19 111.9(6)
C20 P6 C18 84.2(9)
C19 P6 C18 92.4(8)
C20 P6 C21 69.2(9)
C19 P6 C21 83.2(8)
C18 P6 C21 148.8(9)
C20 P6 W2 122.4(5)
C19 P6 W2 124.4(4)
C18 P6 W2 103.7(6)
C21 P6 W2 104.2(6)
C23 P7 C24 107.9(6)
C23 P7 C25 92.1(9)
C24 P7 C25 83.5(9)
C23 P7 C22 72.2(10)
C24 P7 C22 76.6(10)
C25 P7 C22 149.0(9)
C23 P7 W2 126.0(5)
C24 P7 W2 123.5(4)
C25 P7 W2 107.9(5)
C22 P7 W2 102.9(7)
C28 P8 C27 107.9(6)
C28 P8 C26 76.3(12)
C27 P8 C26 95.2(6)
C28 P8 C29 65.0(12)
C27 P8 C29 96.5(9)
C26 P8 C29 141.3(10)
C28 P8 W2 132.8(5)
C27 P8 W2 118.5(3)
C26 P8 W2 106.2(5)
C29 P8 W2 100.2(8)
C13 W1 P3 95.7(2)
C13 W1 P4 92.70(19)
P3 W1 P4 80.38(8)
C13 W1 P1 97.5(2)
P3 W1 P1 166.71(8)
P4 W1 P1 100.16(8)
C13 W1 P2 96.78(19)
P3 W1 P2 97.08(7)
P4 W1 P2 170.40(7)
P1 W1 P2 80.17(7)
C13 W1 Cl1 177.8(2)
P3 W1 Cl1 84.32(7)
P4 W1 Cl1 85.10(6)
P1 W1 Cl1 82.50(7)
P2 W1 Cl1 85.43(6)
C14 W2 P7 94.2(2)
C14 W2 P6 91.80(19)
P7 W2 P6 90.83(12)
C14 W2 P5 96.5(2)
P7 W2 P5 169.24(9)
P6 W2 P5 87.67(11)
C14 W2 P8 99.01(19)
P7 W2 P8 86.35(11)
P6 W2 P8 169.00(9)
P5 W2 P8 93.12(11)
C14 W2 Cl2 178.06(19)
P7 W2 Cl2 86.04(8)
P6 W2 Cl2 86.27(8)
P5 W2 Cl2 83.23(7)
P8 W2 Cl2 82.93(7)

loop_
_geom_bond_atom_site_label_1
_geom_bond_atom_site_label_2
_geom_bond_distance
C1 P1 1.785(8)
C2 P1 1.824(8)
C3 C4 1.517(12)
C3 P1 1.847(8)
C4 P2 1.860(8)
C5 P2 1.845(8)
C6 P2 1.804(9)
C7 P3 1.838(9)
C8 P3 1.777(9)
C9 C10 1.431(14)
C9 P3 1.848(10)
C10 P4 1.852(9)
C11 P4 1.808(9)
C12 P4 1.843(9)
C13 C14 1.411(9)
C13 W1 1.848(6)
C14 W2 1.838(6)
C15 P5 1.763(10)
C16 P5 1.690(13)
C17 C18 1.52(2)
C17 P5 1.950(17)
C18 P6 2.01(2)
C19 P6 1.774(10)
C20 P6 1.693(12)
C21 C22 1.42(3)
C21 P6 2.11(2)
C22 P7 2.19(3)
C23 P7 1.690(12)
C24 P7 1.727(12)
C25 C26 1.56(2)
C25 P7 2.007(15)
C26 P8 2.035(16)
C27 P8 1.778(8)
C28 P8 1.550(14)
C29 C30 1.48(4)
C29 P8 1.98(3)
C30 P5 2.16(3)
C31 Cl4 1.725(10)
C31 Cl3 1.782(10)
C32 Cl5 1.725(11)
C32 Cl6 1.756(12)
C33 Cl7 1.636(12)
C33 Cl8 1.836(11)
Cl1 W1 2.6028(17)
Cl2 W2 2.5938(18)
P1 W1 2.439(2)
P2 W1 2.443(2)
P3 W1 2.423(2)
P4 W1 2.4334(19)
P5 W2 2.444(2)
P6 W2 2.416(3)
P7 W2 2.416(3)
P8 W2 2.438(3)

loop_
_geom_torsion_atom_site_label_1
_geom_torsion_atom_site_label_2
_geom_torsion_atom_site_label_3
_geom_torsion_atom_site_label_4
_geom_torsion
P1 C3 C4 P2 51.1(8)
P3 C9 C10 P4 43.0(13)
P5 C17 C18 P6 -50.6(17)
P6 C21 C22 P7 47(2)
P7 C25 C26 P8 49.8(13)
P8 C29 C30 P5 -49(3)
C4 C3 P1 C1 87.6(7)
C4 C3 P1 C2 -168.8(7)
C4 C3 P1 W1 -39.2(7)
C3 C4 P2 C6 -171.4(7)
C3 C4 P2 C5 85.3(7)
C3 C4 P2 W1 -41.1(7)
C10 C9 P3 C8 93.9(10)
C10 C9 P3 C7 -161.4(9)
C10 C9 P3 W1 -33.4(10)
C9 C10 P4 C11 96.5(10)
C9 C10 P4 C12 -159.3(10)
C9 C10 P4 W1 -33.5(11)
C18 C17 P5 C16 163.6(15)
C18 C17 P5 C15 -87.7(14)
C18 C17 P5 C30 -163(2)
C18 C17 P5 W2 37.4(14)
C29 C30 P5 C16 -91(2)
C29 C30 P5 C15 157(2)
C29 C30 P5 C17 -125(2)
C29 C30 P5 W2 35(2)
C17 C18 P6 C20 161.3(15)
C17 C18 P6 C19 -86.9(15)
C17 C18 P6 C21 -167.7(15)
C17 C18 P6 W2 39.4(15)
C22 C21 P6 C20 -160(2)
C22 C21 P6 C19 83.9(19)
C22 C21 P6 C18 167.3(18)
C22 C21 P6 W2 -39.9(19)
C26 C25 P7 C23 -169.0(12)
C26 C25 P7 C24 83.3(12)
C26 C25 P7 C22 133.3(18)
C26 C25 P7 W2 -39.9(12)
C21 C22 P7 C23 91(2)
C21 C22 P7 C24 -155(2)
C21 C22 P7 C25 153.6(15)
C21 C22 P7 W2 -33(2)
C25 C26 P8 C28 -170.0(13)
C25 C26 P8 C27 82.8(11)
C25 C26 P8 C29 -170.1(15)
C25 C26 P8 W2 -39.0(12)
C30 C29 P8 C28 170(3)
C30 C29 P8 C27 -83(2)
C30 C29 P8 C26 170.0(18)
C30 C29 P8 W2 37(2)
C8 P3 W1 C13 -15.3(5)
C7 P3 W1 C13 -145.0(5)
C9 P3 W1 C13 101.4(5)
C8 P3 W1 P4 -107.1(5)
C7 P3 W1 P4 123.2(4)
C9 P3 W1 P4 9.7(5)
C8 P3 W1 P1 159.4(5)
C7 P3 W1 P1 29.7(6)
C9 P3 W1 P1 -83.8(5)
C8 P3 W1 P2 82.3(5)
C7 P3 W1 P2 -47.5(4)
C9 P3 W1 P2 -161.0(4)
C8 P3 W1 Cl1 166.9(5)
C7 P3 W1 Cl1 37.2(4)
C9 P3 W1 Cl1 -76.3(5)
C11 P4 W1 C13 156.0(5)
C12 P4 W1 C13 28.0(4)
C10 P4 W1 C13 -86.2(5)
C11 P4 W1 P3 -108.7(4)
C12 P4 W1 P3 123.3(3)
C10 P4 W1 P3 9.2(5)
C11 P4 W1 P1 57.9(4)
C12 P4 W1 P1 -70.1(3)
C10 P4 W1 P1 175.7(5)
C11 P4 W1 Cl1 -23.6(4)
C12 P4 W1 Cl1 -151.6(3)
C10 P4 W1 Cl1 94.2(5)
C1 P1 W1 C13 -10.2(4)
C2 P1 W1 C13 -136.1(4)
C3 P1 W1 C13 106.2(4)
C1 P1 W1 P3 175.1(4)
C2 P1 W1 P3 49.2(5)
C3 P1 W1 P3 -68.5(5)
C1 P1 W1 P4 83.9(3)
C2 P1 W1 P4 -41.9(4)
C3 P1 W1 P4 -159.7(4)
C1 P1 W1 P2 -105.8(3)
C2 P1 W1 P2 128.3(4)
C3 P1 W1 P2 10.6(4)
C1 P1 W1 Cl1 167.6(3)
C2 P1 W1 Cl1 41.7(4)
C3 P1 W1 Cl1 -76.0(4)
C6 P2 W1 C13 36.2(4)
C5 P2 W1 C13 161.6(4)
C4 P2 W1 C13 -83.1(4)
C6 P2 W1 P3 -60.5(4)
C5 P2 W1 P3 65.0(3)
C4 P2 W1 P3 -179.7(3)
C6 P2 W1 P1 132.7(4)
C5 P2 W1 P1 -101.9(3)
C4 P2 W1 P1 13.4(3)
C6 P2 W1 Cl1 -144.2(4)
C5 P2 W1 Cl1 -18.7(3)
C4 P2 W1 Cl1 96.6(3)
C23 P7 W2 C14 19.6(10)
C24 P7 W2 C14 179.1(10)
C25 P7 W2 C14 -86.8(5)
C22 P7 W2 C14 96.8(8)
C23 P7 W2 P6 -72.3(9)
C24 P7 W2 P6 87.2(9)
C25 P7 W2 P6 -178.7(5)
C22 P7 W2 P6 4.9(8)
C23 P7 W2 P5 -154.2(10)
C24 P7 W2 P5 5.3(11)
C25 P7 W2 P5 99.4(7)
C22 P7 W2 P5 -77.0(10)
C23 P7 W2 P8 118.3(9)
C24 P7 W2 P8 -82.1(9)
C25 P7 W2 P8 12.0(5)
C22 P7 W2 P8 -164.4(8)
C23 P7 W2 Cl2 -158.5(9)
C24 P7 W2 Cl2 1.0(9)
C25 P7 W2 Cl2 95.1(5)
C22 P7 W2 Cl2 -81.3(8)
C20 P6 W2 C14 -7.0(9)
C19 P6 W2 C14 -172.6(6)
C18 P6 W2 C14 84.8(7)
C21 P6 W2 C14 -81.2(7)
C20 P6 W2 P7 87.3(9)
C19 P6 W2 P7 -78.4(6)
C18 P6 W2 P7 179.0(6)
C21 P6 W2 P7 13.1(6)
C20 P6 W2 P5 -103.4(9)
C19 P6 W2 P5 90.9(6)
C18 P6 W2 P5 -11.6(6)
C21 P6 W2 P5 -177.6(6)
C20 P6 W2 P8 162.2(10)
C19 P6 W2 P8 -3.5(9)
C18 P6 W2 P8 -106.0(9)
C21 P6 W2 P8 88.0(9)
C20 P6 W2 Cl2 173.3(9)
C19 P6 W2 Cl2 7.6(6)
C18 P6 W2 Cl2 -95.0(7)
C21 P6 W2 Cl2 99.1(6)
C16 P5 W2 C14 167.0(12)
C15 P5 W2 C14 0.9(7)
C17 P5 W2 C14 -101.2(6)
C30 P5 W2 C14 88.4(8)
C16 P5 W2 P7 -19.3(14)
C15 P5 W2 P7 174.6(8)
C17 P5 W2 P7 72.5(8)
C30 P5 W2 P7 -97.9(10)
C16 P5 W2 P6 -101.5(12)
C15 P5 W2 P6 92.4(7)
C17 P5 W2 P6 -9.7(6)
C30 P5 W2 P6 179.9(8)
C16 P5 W2 P8 67.5(12)
C15 P5 W2 P8 -98.5(7)
C17 P5 W2 P8 159.4(6)
C30 P5 W2 P8 -11.1(8)
C16 P5 W2 Cl2 -15.0(12)
C15 P5 W2 Cl2 179.0(7)
C17 P5 W2 Cl2 76.9(6)
C30 P5 W2 Cl2 -93.6(8)
C28 P8 W2 C14 -169.6(17)
C27 P8 W2 C14 -1.1(5)
C26 P8 W2 C14 104.3(6)
C29 P8 W2 C14 -104.3(8)
C28 P8 W2 P7 96.7(17)
C27 P8 W2 P7 -94.8(4)
C26 P8 W2 P7 10.6(5)
C29 P8 W2 P7 162.0(8)
C28 P8 W2 P6 21.3(18)
C27 P8 W2 P6 -170.2(6)
C26 P8 W2 P6 -64.8(8)
C29 P8 W2 P6 86.7(10)
C28 P8 W2 P5 -72.5(17)
C27 P8 W2 P5 96.0(4)
C26 P8 W2 P5 -158.6(5)
C29 P8 W2 P5 -7.2(8)
C28 P8 W2 Cl2 10.3(17)
C27 P8 W2 Cl2 178.7(4)
C26 P8 W2 Cl2 -75.9(5)
C29 P8 W2 Cl2 75.6(8)
